data_1523409
loop_
_publ_author_name
'Clearfield, A.'
'Troup, J.M.'

_publ_section_title
;
 On the mechanism of ion exchange in crystalline zirconium phosphates.
 VII. The crystal structure of alpha-zirconium bis(ammonium
 orthophosphate) monohydrate
;
_journal_name_full 'Journal of Physical Chemistry'
_journal_page_first 243
_journal_page_last 247
_journal_volume 77
_journal_year 1973
_chemical_formula_sum 'H10 N2 O9 P2 Zr'
_chemical_name_systematic 'Zr ((N H4) (P O4))2 H2 O'
_space_group_IT_number 14
_symmetry_space_group_name_Hall '-P 2ybc'
_symmetry_space_group_name_H-M 'P 1 21/c 1'
_cell_angle_alpha 90
_cell_angle_beta 126.85
_cell_angle_gamma 90
_cell_formula_units_Z 4
_cell_length_a 9.131
_cell_length_b 5.417
_cell_length_c 23.5
_cell_volume 930.140
_citation_journal_id_ASTM JPCHAX
_cod_data_source_file Clearfield_JPCHAX_1973_139.cif
_cod_data_source_block H10N2O9P2Zr1
_cod_original_cell_volume 930.1395
_cod_original_formula_sum 'H10 N2 O9 P2 Zr1'
_cod_database_code 1523409

loop_
_symmetry_equiv_pos_as_xyz
x,y,z
-x,y+1/2,-z+1/2
-x,-y,-z
x,-y-1/2,z-1/2

loop_
_atom_site_label
_atom_site_type_symbol
_atom_site_fract_x
_atom_site_fract_y
_atom_site_fract_z
_atom_site_occupancy
_atom_site_U_iso_or_equiv
O5 O-2 0.793 -0.014 0.087 1 0.0
P1 P+5 0.231 0.252 0.0845 1 0.0
O7 O-2 0.193 0.248 0.327 1 0.0
N1 N-3 0.471 0.283 0.295 1 0.0
P2 P+5 0.283 0.235 0.405 1 0.0
O6 O-2 0.21 0.02 0.424 1 0.0
O9 O-2 0.845 0.23 0.338 1 0.0
O2 O-2 0.202 0.019 0.04 1 0.0
O8 O-2 0.496 0.247 0.453 1 0.0
Zr1 Zr+4 0.7717 0.2504 0.5142 1 0.0
O4 O-2 0.404 0.253 0.163 1 0.0
N2 N-3 0.811 0.238 0.212 1 0.0
O1 O-2 0.053 0.251 0.082 1 0.0
O3 O-2 0.733 -0.023 0.444 1 0.0
